data_7012408
loop_
_publ_author_name
'Zart, Matthew K.'
'Sorrell, Thomas N.'
'Powell, Douglas'
'Borovik, A. S.'

_publ_section_title
;
 Development of bio-inspired chelates with hydrogen bond donors:
 synthesis and structure of monomeric metal acetate complexes with
 intramolecular hydrogen bondsBased on the presentation given at Dalton
 Discussion No. 5, 10?12th April 2003, Noordwijkerhout, The
 Netherlands.
;
_journal_issue 10
_journal_name_full 'Dalton Transactions'
_journal_page_first 1986
_journal_paper_doi 10.1039/b210794p
_journal_year 2003
_chemical_formula_moiety '(K1) 1+, (C17 H34 Co N5 O4) 1-, (C4 H9 N O)'
_chemical_formula_sum 'C21 H43 Co K N6 O5'
_chemical_formula_weight 557.64
_space_group_IT_number 14
_symmetry_cell_setting monoclinic
_symmetry_space_group_name_Hall '-P 2yn'
_symmetry_space_group_name_H-M 'P 1 21/n 1'
_atom_sites_solution_hydrogens geom
_atom_sites_solution_primary direct
_atom_sites_solution_secondary difmap
_audit_creation_method SHELXL-97
_cell_angle_alpha 90.00
_cell_angle_beta 113.305(2)
_cell_angle_gamma 90.00
_cell_formula_units_Z 4
_cell_length_a 16.3720(9)
_cell_length_b 11.1959(6)
_cell_length_c 16.8233(9)
_cell_measurement_reflns_used 5349
_cell_measurement_temperature 100(2)
_cell_measurement_theta_max 30.0
_cell_measurement_theta_min 2.25
_cell_volume 2832.1(3)
_computing_cell_refinement 'Bruker SMART'
_computing_data_collection 'Bruker SMART'
_computing_data_reduction 'Bruker SAINT'
_computing_molecular_graphics 'Bruker SHELXTL'
_computing_publication_material 'Bruker SHELXTL'
_computing_structure_refinement 'SHELXL-97 (Sheldrick, 1997)'
_computing_structure_solution 'SHELXS-97 (Sheldrick, 1990)'
_diffrn_ambient_temperature 100(2)
_diffrn_measured_fraction_theta_full 0.995
_diffrn_measured_fraction_theta_max 0.955
_diffrn_measurement_device_type 'CCD area detector'
_diffrn_measurement_method '\w scan frames'
_diffrn_radiation_monochromator graphite
_diffrn_radiation_source 'fine-focus sealed tube'
_diffrn_radiation_type MoK\a
_diffrn_radiation_wavelength 0.71073
_diffrn_reflns_av_R_equivalents 0.0198
_diffrn_reflns_av_sigmaI/netI 0.0243
_diffrn_reflns_limit_h_max 22
_diffrn_reflns_limit_h_min -22
_diffrn_reflns_limit_k_max 15
_diffrn_reflns_limit_k_min -9
_diffrn_reflns_limit_l_max 24
_diffrn_reflns_limit_l_min -23
_diffrn_reflns_number 23078
_diffrn_reflns_theta_full 26.00
_diffrn_reflns_theta_max 30.51
_diffrn_reflns_theta_min 2.23
_diffrn_standards_decay_% 0.06
_diffrn_standards_number 286
_exptl_absorpt_coefficient_mu 0.792
_exptl_absorpt_correction_T_max 0.8972
_exptl_absorpt_correction_T_min 0.8087
_exptl_absorpt_correction_type multi-scan
_exptl_absorpt_process_details 'SADABS, 2000'
_exptl_crystal_colour purple
_exptl_crystal_density_diffrn 1.308
_exptl_crystal_density_meas 0
_exptl_crystal_density_method 'not measured'
_exptl_crystal_description prism
_exptl_crystal_F_000 1188
_exptl_crystal_size_max 0.28
_exptl_crystal_size_mid 0.26
_exptl_crystal_size_min 0.14
_refine_diff_density_max 0.914
_refine_diff_density_min -0.931
_refine_diff_density_rms 0.091
_refine_ls_extinction_method none
_refine_ls_goodness_of_fit_ref 1.060
_refine_ls_hydrogen_treatment mixed
_refine_ls_matrix_type full
_refine_ls_number_parameters 362
_refine_ls_number_reflns 8252
_refine_ls_number_restraints 194
_refine_ls_restrained_S_all 1.064
_refine_ls_R_factor_all 0.0535
_refine_ls_R_factor_gt 0.0444
_refine_ls_shift/su_max 0.002
_refine_ls_shift/su_mean 0.000
_refine_ls_structure_factor_coef Fsqd
_refine_ls_weighting_details 'calc w=1/[\s^2^(Fo^2^)+(0.0740P)^2^+1.8200P] where P=(Fo^2^+2Fc^2^)/3'
_refine_ls_weighting_scheme calc
_refine_ls_wR_factor_gt 0.1239
_refine_ls_wR_factor_ref 0.1302
_reflns_number_gt 6987
_reflns_number_total 8252
_reflns_threshold_expression >2sigma(I)
_cod_data_source_file b210794p.txt
_cod_data_source_block 02090m
_cod_database_code 7012408

loop_
_symmetry_equiv_pos_as_xyz
'x, y, z'
'-x+1/2, y+1/2, -z+1/2'
'-x, -y, -z'
'x-1/2, -y-1/2, z-1/2'

loop_
_atom_site_label
_atom_site_type_symbol
_atom_site_fract_x
_atom_site_fract_y
_atom_site_fract_z
_atom_site_U_iso_or_equiv
_atom_site_adp_type
_atom_site_occupancy
_atom_site_symmetry_multiplicity
_atom_site_calc_flag
_atom_site_refinement_flags
_atom_site_disorder_assembly
_atom_site_disorder_group
K1 K 0.48465(4) 0.10263(4) 0.40750(3) 0.03842(13) Uani 1 1 d D . .
Co1 Co 0.524241(14) 0.39100(2) 0.698536(14) 0.01618(8) Uani 1 1 d . . .
N1 N 0.65240(9) 0.40877(14) 0.69731(10) 0.0193(3) Uani 1 1 d . . .
C2 C 0.67996(11) 0.28432(17) 0.69136(12) 0.0236(3) Uani 1 1 d . . .
H2A H 0.7016 0.2468 0.7493 0.028 Uiso 1 1 calc R . .
H2B H 0.7295 0.2845 0.6716 0.028 Uiso 1 1 calc R . .
C3 C 0.60264(11) 0.21160(17) 0.62841(13) 0.0240(3) Uani 1 1 d . . .
H3A H 0.5918 0.2340 0.5682 0.029 Uiso 1 1 calc R . .
H3B H 0.6174 0.1255 0.6359 0.029 Uiso 1 1 calc R . .
N4 N 0.52257(9) 0.23464(14) 0.64496(10) 0.0200(3) Uani 1 1 d . A .
C5 C 0.45112(12) 0.17014(17) 0.59629(12) 0.0236(3) Uani 1 1 d . . .
O6 O 0.44959(10) 0.10029(15) 0.53696(12) 0.0396(4) Uani 1 1 d . . .
N7 N 0.37780(10) 0.17998(15) 0.61662(10) 0.0231(3) Uani 1 1 d . A .
H7 H 0.3862 0.1970 0.6704 0.028 Uiso 1 1 calc R . .
C8 C 0.28544(11) 0.16334(17) 0.55251(12) 0.0225(3) Uani 1 1 d . . .
C9 C 0.22590(13) 0.1948(2) 0.60022(15) 0.0352(5) Uani 1 1 d . A .
H9A H 0.1634 0.1903 0.5599 0.053 Uiso 1 1 d R . .
H9B H 0.2394 0.2760 0.6234 0.053 Uiso 1 1 d R . .
H9C H 0.2366 0.1384 0.6478 0.053 Uiso 1 1 d R . .
C10 C 0.26726(14) 0.03317(18) 0.52225(14) 0.0310(4) Uani 1 1 d . A .
H10A H 0.2044 0.0242 0.4837 0.047 Uiso 1 1 d R . .
H10B H 0.2811 -0.0193 0.5725 0.047 Uiso 1 1 d R . .
H10C H 0.3045 0.0115 0.4910 0.047 Uiso 1 1 d R . .
C11 C 0.26561(13) 0.24711(19) 0.47548(13) 0.0297(4) Uani 1 1 d . A .
H11A H 0.2040 0.2358 0.4343 0.045 Uiso 1 1 d R . .
H11B H 0.3060 0.2293 0.4469 0.045 Uiso 1 1 d R . .
H11C H 0.2741 0.3301 0.4958 0.045 Uiso 1 1 d R . .
C12 C 0.63349(11) 0.47767(17) 0.61644(11) 0.0216(3) Uani 1 1 d . . .
H12A H 0.6055 0.4247 0.5658 0.026 Uiso 1 1 calc R . .
H12B H 0.6899 0.5083 0.6156 0.026 Uiso 1 1 calc R . .
C13 C 0.57150(11) 0.58197(17) 0.61071(12) 0.0215(3) Uani 1 1 d . . .
H13A H 0.6041 0.6447 0.6528 0.026 Uiso 1 1 calc R . .
H13B H 0.5492 0.6171 0.5519 0.026 Uiso 1 1 calc R . .
N14 N 0.49668(9) 0.53781(13) 0.62979(9) 0.0186(3) Uani 1 1 d . . .
C15 C 0.42823(11) 0.61445(16) 0.60978(11) 0.0192(3) Uani 1 1 d . . .
O16 O 0.42766(9) 0.71798(12) 0.58106(9) 0.0248(3) Uani 1 1 d . . .
N17 N 0.35514(10) 0.57205(15) 0.62185(11) 0.0248(3) Uani 1 1 d . . .
H17 H 0.3533 0.4953 0.6324 0.030 Uiso 1 1 calc R . .
C18 C 0.27975(11) 0.64658(18) 0.61831(12) 0.0237(3) Uani 1 1 d . . .
C19 C 0.21633(13) 0.5634(2) 0.63815(17) 0.0360(5) Uani 1 1 d . . .
H19A H 0.1657 0.6094 0.6389 0.054 Uiso 1 1 d R . .
H19B H 0.2477 0.5259 0.6948 0.054 Uiso 1 1 d R . .
H19C H 0.1948 0.5015 0.5935 0.054 Uiso 1 1 d R . .
C20 C 0.23185(13) 0.6992(2) 0.52749(12) 0.0291(4) Uani 1 1 d . . .
H20A H 0.1791 0.7432 0.5249 0.044 Uiso 1 1 d R . .
H20B H 0.2137 0.6346 0.4848 0.044 Uiso 1 1 d R . .
H20C H 0.2720 0.7536 0.5148 0.044 Uiso 1 1 d R . .
C21 C 0.30985(13) 0.7465(2) 0.68599(13) 0.0303(4) Uani 1 1 d . . .
H21A H 0.2580 0.7929 0.6833 0.045 Uiso 1 1 d R . .
H21B H 0.3517 0.7991 0.6743 0.045 Uiso 1 1 d R . .
H21C H 0.3391 0.7115 0.7438 0.045 Uiso 1 1 d R . .
C22 C 0.71910(12) 0.47025(18) 0.77224(12) 0.0253(4) Uani 1 1 d . . .
H22A H 0.7757 0.4738 0.7653 0.038 Uiso 1 1 d R . .
H22B H 0.7273 0.4264 0.8253 0.038 Uiso 1 1 d R . .
H22C H 0.6987 0.5515 0.7760 0.038 Uiso 1 1 d R . .
O23 O 0.54848(9) 0.40053(13) 0.82627(9) 0.0246(3) Uani 1 1 d . . .
C24 C 0.46954(12) 0.38608(16) 0.82122(12) 0.0218(3) Uani 1 1 d . . .
O25 O 0.40495(9) 0.37111(13) 0.75036(8) 0.0241(3) Uani 1 1 d . . .
C26 C 0.45397(16) 0.3864(2) 0.90356(14) 0.0387(5) Uani 1 1 d . . .
H26A H 0.4123 0.4505 0.9012 0.058 Uiso 1 1 d R . .
H26B H 0.5106 0.3997 0.9529 0.058 Uiso 1 1 d R . .
H26C H 0.4290 0.3094 0.9103 0.058 Uiso 1 1 d R . .
O1S O 0.4137(2) 0.0819(4) 0.24556(18) 0.0530(10) Uani 0.706(5) 1 d PDU A 1
N1S N 0.46889(15) 0.1604(2) 0.15556(16) 0.0301(6) Uani 0.706(5) 1 d PDU A 1
C1S C 0.44871(16) 0.0691(3) 0.19386(18) 0.0346(7) Uani 0.706(5) 1 d PDU A 1
C2S C 0.4673(6) -0.0541(6) 0.1744(6) 0.0416(19) Uani 0.706(5) 1 d PDU A 1
H2S1 H 0.4416 -0.1149 0.1995 0.062 Uiso 0.706(5) 1 d PR A 1
H2S2 H 0.5320 -0.0642 0.1972 0.062 Uiso 0.706(5) 1 d PR A 1
H2S3 H 0.4425 -0.0629 0.1113 0.062 Uiso 0.706(5) 1 d PR A 1
C3S C 0.4460(6) 0.2846(5) 0.1770(7) 0.0429(19) Uani 0.706(5) 1 d PDU A 1
H3S1 H 0.4258 0.2749 0.2243 0.064 Uiso 0.706(5) 1 d PR A 1
H3S2 H 0.3980 0.3196 0.1267 0.064 Uiso 0.706(5) 1 d PR A 1
H3S3 H 0.4979 0.3374 0.1958 0.064 Uiso 0.706(5) 1 d PR A 1
C4S C 0.5138(4) 0.1346(12) 0.0937(3) 0.043(2) Uani 0.706(5) 1 d PDU A 1
H4S1 H 0.5744 0.1055 0.1265 0.065 Uiso 0.706(5) 1 d PR A 1
H4S2 H 0.5160 0.2066 0.0615 0.065 Uiso 0.706(5) 1 d PR A 1
H4S3 H 0.4793 0.0727 0.0531 0.065 Uiso 0.706(5) 1 d PR A 1
O1S' O 0.4083(5) 0.1246(8) 0.2456(2) 0.0468(18) Uani 0.294(5) 1 d PDU A 2
N1S' N 0.4717(4) 0.0814(6) 0.1535(4) 0.0304(14) Uani 0.294(5) 1 d PDU A 2
C1S' C 0.4407(3) 0.1571(7) 0.1948(3) 0.0361(14) Uani 0.294(5) 1 d PDU A 2
C2S' C 0.4492(13) 0.2827(13) 0.1722(14) 0.039(3) Uani 0.294(5) 1 d PDU A 2
H2S4 H 0.4197 0.2908 0.1092 0.058 Uiso 0.294(5) 1 d PR A 2
H2S5 H 0.5128 0.2996 0.1907 0.058 Uiso 0.294(5) 1 d PR A 2
H2S6 H 0.4231 0.3392 0.2000 0.058 Uiso 0.294(5) 1 d PR A 2
C3S' C 0.4726(13) -0.0541(10) 0.1604(14) 0.037(3) Uani 0.294(5) 1 d PDU A 2
H3S4 H 0.4394 -0.0616 0.1976 0.055 Uiso 0.294(5) 1 d PR A 2
H3S5 H 0.5319 -0.0891 0.1897 0.055 Uiso 0.294(5) 1 d PR A 2
H3S6 H 0.4407 -0.0962 0.1058 0.055 Uiso 0.294(5) 1 d PR A 2
C4S' C 0.5076(8) 0.151(3) 0.0967(7) 0.035(3) Uani 0.294(5) 1 d PDU A 2
H4S4 H 0.4726 0.1344 0.0353 0.053 Uiso 0.294(5) 1 d PR A 2
H4S5 H 0.5695 0.1274 0.1117 0.053 Uiso 0.294(5) 1 d PR A 2
H4S6 H 0.5050 0.2367 0.1077 0.053 Uiso 0.294(5) 1 d PR A 2

loop_
_atom_site_aniso_label
_atom_site_aniso_U_11
_atom_site_aniso_U_22
_atom_site_aniso_U_33
_atom_site_aniso_U_23
_atom_site_aniso_U_13
_atom_site_aniso_U_12
K1 0.0545(3) 0.0287(2) 0.0370(2) -0.00088(19) 0.0233(2) -0.0036(2)
Co1 0.01553(11) 0.01546(12) 0.01629(11) 0.00092(8) 0.00495(8) -0.00029(8)
N1 0.0155(6) 0.0199(7) 0.0200(6) -0.0003(5) 0.0044(5) -0.0003(5)
C2 0.0174(7) 0.0218(8) 0.0284(8) 0.0004(7) 0.0055(6) 0.0026(6)
C3 0.0191(7) 0.0206(8) 0.0304(9) -0.0023(7) 0.0077(7) 0.0023(6)
N4 0.0170(6) 0.0180(7) 0.0231(7) -0.0012(6) 0.0059(5) 0.0007(5)
C5 0.0201(7) 0.0179(8) 0.0292(8) -0.0029(7) 0.0057(6) 0.0015(6)
O6 0.0251(7) 0.0403(9) 0.0503(10) -0.0272(8) 0.0117(7) -0.0030(6)
N7 0.0197(7) 0.0217(7) 0.0250(7) -0.0041(6) 0.0057(6) -0.0031(6)
C8 0.0185(7) 0.0195(8) 0.0262(8) -0.0029(7) 0.0053(6) -0.0040(6)
C9 0.0238(9) 0.0444(13) 0.0388(11) -0.0112(10) 0.0139(8) -0.0095(9)
C10 0.0295(9) 0.0213(9) 0.0349(10) -0.0037(8) 0.0048(8) -0.0076(7)
C11 0.0278(9) 0.0266(10) 0.0301(9) 0.0035(8) 0.0066(7) 0.0010(7)
C12 0.0202(7) 0.0230(9) 0.0237(8) 0.0026(7) 0.0108(6) 0.0014(6)
C13 0.0200(7) 0.0203(8) 0.0248(8) 0.0040(7) 0.0096(6) 0.0005(6)
N14 0.0170(6) 0.0188(7) 0.0205(6) 0.0021(6) 0.0078(5) 0.0008(5)
C15 0.0196(7) 0.0193(8) 0.0170(7) 0.0006(6) 0.0056(6) 0.0006(6)
O16 0.0265(6) 0.0204(6) 0.0281(6) 0.0071(5) 0.0113(5) 0.0044(5)
N17 0.0193(7) 0.0212(7) 0.0345(8) 0.0070(7) 0.0114(6) 0.0045(6)
C18 0.0171(7) 0.0257(9) 0.0274(8) 0.0026(7) 0.0077(6) 0.0042(7)
C19 0.0216(8) 0.0366(12) 0.0529(13) 0.0067(10) 0.0181(9) 0.0035(8)
C20 0.0223(8) 0.0324(10) 0.0258(8) -0.0004(8) 0.0023(7) 0.0075(7)
C21 0.0262(9) 0.0373(11) 0.0267(9) -0.0032(8) 0.0097(7) 0.0046(8)
C22 0.0182(7) 0.0265(9) 0.0258(8) -0.0023(7) 0.0029(6) -0.0025(7)
O23 0.0226(6) 0.0299(7) 0.0206(6) 0.0001(5) 0.0077(5) -0.0032(5)
C24 0.0256(8) 0.0196(8) 0.0205(7) 0.0005(6) 0.0095(6) -0.0023(6)
O25 0.0238(6) 0.0259(7) 0.0204(6) -0.0004(5) 0.0063(5) -0.0020(5)
C26 0.0358(11) 0.0601(16) 0.0233(9) -0.0057(9) 0.0150(8) -0.0101(10)
O1S 0.0591(17) 0.043(2) 0.082(2) -0.0076(14) 0.0549(15) -0.0049(15)
N1S 0.0230(11) 0.0321(14) 0.0311(12) -0.0026(11) 0.0065(9) 0.0000(10)
C1S 0.0261(12) 0.0388(16) 0.0414(15) 0.0006(14) 0.0160(12) -0.0016(12)
C2S 0.054(3) 0.039(2) 0.039(3) 0.0005(18) 0.026(2) 0.002(2)
C3S 0.039(3) 0.036(2) 0.045(4) -0.009(3) 0.006(3) 0.004(3)
C4S 0.039(3) 0.060(5) 0.038(3) 0.006(2) 0.023(2) 0.011(2)
O1S' 0.046(3) 0.050(4) 0.061(3) -0.027(3) 0.038(2) -0.014(3)
N1S' 0.022(2) 0.035(3) 0.034(3) -0.004(2) 0.012(2) 0.003(2)
C1S' 0.026(2) 0.042(3) 0.043(3) -0.017(3) 0.017(2) -0.007(2)
C2S' 0.032(7) 0.041(5) 0.032(6) -0.012(5) 0.001(5) -0.004(6)
C3S' 0.050(5) 0.034(4) 0.036(6) 0.002(4) 0.027(5) 0.003(4)
C4S' 0.038(5) 0.037(5) 0.032(5) 0.006(4) 0.015(4) 0.003(5)

loop_
_atom_type_symbol
_atom_type_description
_atom_type_scat_dispersion_real
_atom_type_scat_dispersion_imag
_atom_type_scat_source
C C 0.0033 0.0016 'International Tables Vol C Tables 4.2.6.8 and 6.1.1.4'
H H 0.0000 0.0000 'International Tables Vol C Tables 4.2.6.8 and 6.1.1.4'
N N 0.0061 0.0033 'International Tables Vol C Tables 4.2.6.8 and 6.1.1.4'
O O 0.0106 0.0060 'International Tables Vol C Tables 4.2.6.8 and 6.1.1.4'
K K 0.2009 0.2494 'International Tables Vol C Tables 4.2.6.8 and 6.1.1.4'
Co Co 0.3494 0.9721 'International Tables Vol C Tables 4.2.6.8 and 6.1.1.4'

loop_
_geom_angle_atom_site_label_1
_geom_angle_atom_site_label_2
_geom_angle_atom_site_label_3
_geom_angle
_geom_angle_site_symmetry_1
_geom_angle_site_symmetry_3
_geom_angle_publ_flag
O16 K1 O6 106.00(5) 3_666 . ?
O16 K1 O1S 99.64(10) 3_666 . ?
O6 K1 O1S 142.00(9) . . ?
O16 K1 O1S' 91.72(19) 3_666 . ?
O6 K1 O1S' 140.15(19) . . ?
O1S K1 O1S' 11.1(2) . . ?
O16 K1 O6 124.12(5) 3_666 3_656 ?
O6 K1 O6 82.98(5) . 3_656 ?
O1S K1 O6 105.30(10) . 3_656 ?
O1S' K1 O6 116.3(2) . 3_656 ?
N14 Co1 N4 121.28(6) . . ?
N14 Co1 O23 119.00(6) . . ?
N4 Co1 O23 119.64(6) . . ?
N14 Co1 N1 85.00(6) . . ?
N4 Co1 N1 85.02(6) . . ?
O23 Co1 N1 103.08(6) . . ?
N14 Co1 O25 104.92(5) . . ?
N4 Co1 O25 102.39(6) . . ?
O23 Co1 O25 58.38(5) . . ?
N1 Co1 O25 161.39(5) . . ?
C22 N1 C2 110.83(14) . . ?
C22 N1 C12 110.89(15) . . ?
C2 N1 C12 112.68(14) . . ?
C22 N1 Co1 115.98(11) . . ?
C2 N1 Co1 104.01(10) . . ?
C12 N1 Co1 102.09(10) . . ?
N1 C2 C3 110.98(14) . . ?
N1 C2 H2A 109.4 . . ?
C3 C2 H2A 109.4 . . ?
N1 C2 H2B 109.4 . . ?
C3 C2 H2B 109.4 . . ?
H2A C2 H2B 108.0 . . ?
N4 C3 C2 109.45(15) . . ?
N4 C3 H3A 109.8 . . ?
C2 C3 H3A 109.8 . . ?
N4 C3 H3B 109.8 . . ?
C2 C3 H3B 109.8 . . ?
H3A C3 H3B 108.2 . . ?
C5 N4 C3 114.72(15) . . ?
C5 N4 Co1 127.58(12) . . ?
C3 N4 Co1 113.12(11) . . ?
O6 C5 N4 123.79(17) . . ?
O6 C5 N7 120.02(17) . . ?
N4 C5 N7 116.14(16) . . ?
C5 O6 K1 139.05(15) . . ?
C5 O6 K1 113.11(15) . 3_656 ?
K1 O6 K1 97.02(5) . 3_656 ?
C5 N7 C8 123.26(15) . . ?
C5 N7 H7 118.4 . . ?
C8 N7 H7 118.4 . . ?
N7 C8 C11 110.72(15) . . ?
N7 C8 C9 105.55(15) . . ?
C11 C8 C9 109.77(17) . . ?
N7 C8 C10 111.67(15) . . ?
C11 C8 C10 110.73(16) . . ?
C9 C8 C10 108.23(16) . . ?
C8 C9 H9A 109.4 . . ?
C8 C9 H9B 109.4 . . ?
H9A C9 H9B 109.5 . . ?
C8 C9 H9C 109.6 . . ?
H9A C9 H9C 109.5 . . ?
H9B C9 H9C 109.5 . . ?
C8 C10 H10A 109.4 . . ?
C8 C10 H10B 109.6 . . ?
H10A C10 H10B 109.5 . . ?
C8 C10 H10C 109.4 . . ?
H10A C10 H10C 109.5 . . ?
H10B C10 H10C 109.5 . . ?
C8 C11 H11A 109.5 . . ?
C8 C11 H11B 109.5 . . ?
H11A C11 H11B 109.5 . . ?
C8 C11 H11C 109.5 . . ?
H11A C11 H11C 109.5 . . ?
H11B C11 H11C 109.5 . . ?
N1 C12 C13 110.36(14) . . ?
N1 C12 H12A 109.6 . . ?
C13 C12 H12A 109.6 . . ?
N1 C12 H12B 109.6 . . ?
C13 C12 H12B 109.6 . . ?
H12A C12 H12B 108.1 . . ?
N14 C13 C12 108.66(14) . . ?
N14 C13 H13A 110.0 . . ?
C12 C13 H13A 110.0 . . ?
N14 C13 H13B 110.0 . . ?
C12 C13 H13B 110.0 . . ?
H13A C13 H13B 108.3 . . ?
C15 N14 C13 114.52(14) . . ?
C15 N14 Co1 131.19(12) . . ?
C13 N14 Co1 113.23(11) . . ?
O16 C15 N14 124.38(16) . . ?
O16 C15 N17 120.10(16) . . ?
N14 C15 N17 115.51(16) . . ?
C15 O16 K1 144.94(12) . 3_666 ?
C15 N17 C18 124.29(16) . . ?
C15 N17 H17 117.9 . . ?
C18 N17 H17 117.9 . . ?
N17 C18 C19 106.11(16) . . ?
N17 C18 C21 111.48(15) . . ?
C19 C18 C21 109.25(17) . . ?
N17 C18 C20 110.40(16) . . ?
C19 C18 C20 109.18(16) . . ?
C21 C18 C20 110.31(17) . . ?
C18 C19 H19A 109.5 . . ?
C18 C19 H19B 109.5 . . ?
H19A C19 H19B 109.5 . . ?
C18 C19 H19C 109.4 . . ?
H19A C19 H19C 109.5 . . ?
H19B C19 H19C 109.5 . . ?
C18 C20 H20A 109.4 . . ?
C18 C20 H20B 109.5 . . ?
H20A C20 H20B 109.5 . . ?
C18 C20 H20C 109.5 . . ?
H20A C20 H20C 109.5 . . ?
H20B C20 H20C 109.5 . . ?
C18 C21 H21A 109.5 . . ?
C18 C21 H21B 109.5 . . ?
H21A C21 H21B 109.5 . . ?
C18 C21 H21C 109.4 . . ?
H21A C21 H21C 109.5 . . ?
H21B C21 H21C 109.5 . . ?
N1 C22 H22A 109.4 . . ?
N1 C22 H22B 109.5 . . ?
H22A C22 H22B 109.5 . . ?
N1 C22 H22C 109.5 . . ?
H22A C22 H22C 109.5 . . ?
H22B C22 H22C 109.5 . . ?
C24 O23 Co1 98.91(11) . . ?
O25 C24 O23 122.24(17) . . ?
O25 C24 C26 119.32(18) . . ?
O23 C24 C26 118.44(17) . . ?
C24 O25 Co1 80.47(11) . . ?
C24 C26 H26A 109.5 . . ?
C24 C26 H26B 109.4 . . ?
H26A C26 H26B 109.5 . . ?
C24 C26 H26C 109.6 . . ?
H26A C26 H26C 109.5 . . ?
H26B C26 H26C 109.5 . . ?
C1S O1S K1 129.4(2) . . ?
C1S N1S C4S 118.0(5) . . ?
C1S N1S C3S 117.4(5) . . ?
C4S N1S C3S 124.6(8) . . ?
C1S N1S H4S6 164.5 . . ?
C4S N1S H4S6 47.0 . . ?
C3S N1S H4S6 77.7 . . ?
O1S C1S N1S 122.3(4) . . ?
O1S C1S C2S 117.5(5) . . ?
N1S C1S C2S 120.1(5) . . ?
O1S C1S H3S4 90.0 . . ?
N1S C1S H3S4 147.1 . . ?
C2S C1S H3S4 28.0 . . ?
C1S C2S H2S1 113.0 . . ?
C1S C2S H2S2 107.8 . . ?
H2S1 C2S H2S2 109.5 . . ?
C1S C2S H2S3 107.5 . . ?
H2S1 C2S H2S3 109.5 . . ?
H2S2 C2S H2S3 109.5 . . ?
C1S C2S H3S4 75.9 . . ?
H2S1 C2S H3S4 37.3 . . ?
H2S2 C2S H3S4 126.8 . . ?
H2S3 C2S H3S4 120.0 . . ?
C1S C2S H3S5 124.4 . . ?
H2S1 C2S H3S5 101.3 . . ?
H2S2 C2S H3S5 16.7 . . ?
H2S3 C2S H3S5 99.9 . . ?
H3S4 C2S H3S5 128.0 . . ?
C1S C2S H3S6 124.8 . . ?
H2S1 C2S H3S6 95.2 . . ?
H2S2 C2S H3S6 105.4 . . ?
H2S3 C2S H3S6 18.2 . . ?
H3S4 C2S H3S6 115.3 . . ?
H3S5 C2S H3S6 92.2 . . ?
N1S C3S H3S1 106.6 . . ?
N1S C3S H3S2 110.5 . . ?
H3S1 C3S H3S2 109.5 . . ?
N1S C3S H3S3 111.3 . . ?
H3S1 C3S H3S3 109.5 . . ?
H3S2 C3S H3S3 109.5 . . ?
N1S C3S H2S4 80.6 . . ?
H3S1 C3S H2S4 139.8 . . ?
H3S2 C3S H2S4 36.1 . . ?
H3S3 C3S H2S4 103.9 . . ?
N1S C3S H2S5 82.2 . . ?
H3S1 C3S H2S5 120.1 . . ?
H3S2 C3S H2S5 122.7 . . ?
H3S3 C3S H2S5 29.2 . . ?
H2S4 C3S H2S5 100.0 . . ?
N1S C3S H2S6 157.8 . . ?
H3S1 C3S H2S6 52.0 . . ?
H3S2 C3S H2S6 76.5 . . ?
H3S3 C3S H2S6 84.6 . . ?
H2S4 C3S H2S6 111.5 . . ?
H2S5 C3S H2S6 112.5 . . ?
N1S C4S H4S1 109.5 . . ?
N1S C4S H4S2 110.9 . . ?
H4S1 C4S H4S2 109.5 . . ?
N1S C4S H4S3 108.0 . . ?
H4S1 C4S H4S3 109.5 . . ?
H4S2 C4S H4S3 109.5 . . ?
N1S C4S H4S4 111.8 . . ?
H4S1 C4S H4S4 136.9 . . ?
H4S2 C4S H4S4 66.1 . . ?
H4S3 C4S H4S4 45.4 . . ?
N1S C4S H4S5 121.3 . . ?
H4S1 C4S H4S5 19.4 . . ?
H4S2 C4S H4S5 90.3 . . ?
H4S3 C4S H4S5 115.2 . . ?
H4S4 C4S H4S5 126.7 . . ?
N1S C4S H4S6 63.4 . . ?
H4S1 C4S H4S6 112.5 . . ?
H4S2 C4S H4S6 49.6 . . ?
H4S3 C4S H4S6 137.5 . . ?
H4S4 C4S H4S6 96.6 . . ?
H4S5 C4S H4S6 102.7 . . ?
C1S' O1S' K1 128.0(4) . . ?
C1S' N1S' C3S' 126.5(12) . . ?
C1S' N1S' C4S' 109.1(13) . . ?
C3S' N1S' C4S' 124.4(16) . . ?
O1S' C1S' N1S' 122.6(8) . . ?
O1S' C1S' C2S' 125.0(14) . . ?
N1S' C1S' C2S' 112.4(13) . . ?
O1S' C1S' H3S1 81.7 . . ?
N1S' C1S' H3S1 155.4 . . ?
C2S' C1S' H3S1 43.5 . . ?
C1S' C2S' H3S1 67.6 . . ?
C1S' C2S' H3S2 117.8 . . ?
H3S1 C2S' H3S2 101.4 . . ?
C1S' C2S' H3S3 130.5 . . ?
H3S1 C2S' H3S3 102.6 . . ?
H3S2 C2S' H3S3 111.7 . . ?
C1S' C2S' H2S4 108.1 . . ?
H3S1 C2S' H2S4 134.2 . . ?
H3S2 C2S' H2S4 37.7 . . ?
H3S3 C2S' H2S4 111.2 . . ?
C1S' C2S' H2S5 107.4 . . ?
H3S1 C2S' H2S5 115.3 . . ?
H3S2 C2S' H2S5 129.9 . . ?
H3S3 C2S' H2S5 30.6 . . ?
H2S4 C2S' H2S5 109.5 . . ?
C1S' C2S' H2S6 112.9 . . ?
H3S1 C2S' H2S6 46.3 . . ?
H3S2 C2S' H2S6 72.4 . . ?
H3S3 C2S' H2S6 80.7 . . ?
H2S4 C2S' H2S6 109.5 . . ?
H2S5 C2S' H2S6 109.5 . . ?
N1S' C3S' H2S1 128.3 . . ?
N1S' C3S' H2S2 98.5 . . ?
H2S1 C3S' H2S2 97.2 . . ?
N1S' C3S' H2S3 93.6 . . ?
H2S1 C3S' H2S3 106.5 . . ?
H2S2 C3S' H2S3 137.8 . . ?
N1S' C3S' H3S4 98.2 . . ?
H2S1 C3S' H3S4 30.0 . . ?
H2S2 C3S' H3S4 105.2 . . ?
H2S3 C3S' H3S4 112.8 . . ?
N1S' C3S' H3S5 114.5 . . ?
H2S1 C3S' H3S5 92.7 . . ?
H2S2 C3S' H3S5 18.2 . . ?
H2S3 C3S' H3S5 124.3 . . ?
H3S4 C3S' H3S5 109.5 . . ?
N1S' C3S' H3S6 115.0 . . ?
H2S1 C3S' H3S6 93.3 . . ?
H2S2 C3S' H3S6 126.4 . . ?
H2S3 C3S' H3S6 21.6 . . ?
H3S4 C3S' H3S6 109.5 . . ?
H3S5 C3S' H3S6 109.5 . . ?
N1S' C4S' H4S1 92.1 . . ?
N1S' C4S' H4S2 163.7 . . ?
H4S1 C4S' H4S2 103.2 . . ?
N1S' C4S' H4S3 81.2 . . ?
H4S1 C4S' H4S3 90.8 . . ?
H4S2 C4S' H4S3 103.9 . . ?
N1S' C4S' H4S4 110.8 . . ?
H4S1 C4S' H4S4 116.2 . . ?
H4S2 C4S' H4S4 67.6 . . ?
H4S3 C4S' H4S4 40.8 . . ?
N1S' C4S' H4S5 108.5 . . ?
H4S1 C4S' H4S5 16.4 . . ?
H4S2 C4S' H4S5 86.8 . . ?
H4S3 C4S' H4S5 94.3 . . ?
H4S4 C4S' H4S5 109.5 . . ?
N1S' C4S' H4S6 109.1 . . ?
H4S1 C4S' H4S6 117.7 . . ?
H4S2 C4S' H4S6 58.7 . . ?
H4S3 C4S' H4S6 148.5 . . ?
H4S4 C4S' H4S6 109.5 . . ?
H4S5 C4S' H4S6 109.5 . . ?

loop_
_geom_bond_atom_site_label_1
_geom_bond_atom_site_label_2
_geom_bond_distance
_geom_bond_site_symmetry_2
_geom_bond_publ_flag
K1 O16 2.4317(15) 3_666 ?
K1 O6 2.4622(19) . ?
K1 O1S 2.514(3) . ?
K1 O1S' 2.519(4) . ?
K1 O6 2.5294(19) 3_656 ?
Co1 N14 1.9570(15) . ?
Co1 N4 1.9642(15) . ?
Co1 O23 2.0278(13) . ?
Co1 N1 2.1160(15) . ?
Co1 O25 2.4436(14) . ?
N1 C22 1.472(2) . ?
N1 C2 1.480(2) . ?
N1 C12 1.486(2) . ?
C2 C3 1.525(3) . ?
C2 H2A 0.9900 . ?
C2 H2B 0.9900 . ?
C3 N4 1.467(2) . ?
C3 H3A 0.9900 . ?
C3 H3B 0.9900 . ?
N4 C5 1.342(2) . ?
C5 O6 1.261(2) . ?
C5 N7 1.377(2) . ?
O6 K1 2.5294(19) 3_656 ?
N7 C8 1.481(2) . ?
N7 H7 0.8800 . ?
C8 C11 1.527(3) . ?
C8 C9 1.529(3) . ?
C8 C10 1.534(3) . ?
C9 H9A 0.9800 . ?
C9 H9B 0.9800 . ?
C9 H9C 0.9800 . ?
C10 H10A 0.9800 . ?
C10 H10B 0.9800 . ?
C10 H10C 0.9800 . ?
C11 H11A 0.9800 . ?
C11 H11B 0.9800 . ?
C11 H11C 0.9800 . ?
C12 C13 1.525(2) . ?
C12 H12A 0.9900 . ?
C12 H12B 0.9900 . ?
C13 N14 1.469(2) . ?
C13 H13A 0.9900 . ?
C13 H13B 0.9900 . ?
N14 C15 1.344(2) . ?
C15 O16 1.254(2) . ?
C15 N17 1.375(2) . ?
O16 K1 2.4317(15) 3_666 ?
N17 C18 1.471(2) . ?
N17 H17 0.8800 . ?
C18 C19 1.527(3) . ?
C18 C21 1.532(3) . ?
C18 C20 1.533(3) . ?
C19 H19A 0.9800 . ?
C19 H19B 0.9800 . ?
C19 H19C 0.9800 . ?
C20 H20A 0.9800 . ?
C20 H20B 0.9800 . ?
C20 H20C 0.9800 . ?
C21 H21A 0.9800 . ?
C21 H21B 0.9800 . ?
C21 H21C 0.9800 . ?
C22 H22A 0.9800 . ?
C22 H22B 0.9800 . ?
C22 H22C 0.9800 . ?
O23 C24 1.272(2) . ?
C24 O25 1.253(2) . ?
C24 C26 1.504(3) . ?
C26 H26A 0.9800 . ?
C26 H26B 0.9800 . ?
C26 H26C 0.9800 . ?
O1S C1S 1.225(4) . ?
N1S C1S 1.318(4) . ?
N1S C4S 1.520(7) . ?
N1S C3S 1.520(8) . ?
N1S H4S6 1.4509 . ?
C1S C2S 1.477(8) . ?
C1S H3S4 1.4749 . ?
C2S H2S1 0.9800 . ?
C2S H2S2 0.9800 . ?
C2S H2S3 0.9800 . ?
C2S H3S4 0.7133 . ?
C2S H3S5 1.0589 . ?
C2S H3S6 1.1600 . ?
C3S H3S1 0.9800 . ?
C3S H3S2 0.9800 . ?
C3S H3S3 0.9800 . ?
C3S H2S4 1.0502 . ?
C3S H2S5 1.0392 . ?
C3S H2S6 0.8821 . ?
C4S H4S1 0.9800 . ?
C4S H4S2 0.9800 . ?
C4S H4S3 0.9800 . ?
C4S H4S4 0.9462 . ?
C4S H4S5 0.8440 . ?
C4S H4S6 1.1866 . ?
O1S' C1S' 1.225(6) . ?
N1S' C1S' 1.318(6) . ?
N1S' C3S' 1.521(8) . ?
N1S' C4S' 1.521(8) . ?
C1S' C2S' 1.477(10) . ?
C1S' H3S1 1.4631 . ?
C2S' H3S1 1.0896 . ?
C2S' H3S2 0.9759 . ?
C2S' H3S3 0.9581 . ?
C2S' H2S4 0.9800 . ?
C2S' H2S5 0.9800 . ?
C2S' H2S6 0.9800 . ?
C3S' H2S1 1.1905 . ?
C3S' H2S2 0.9307 . ?
C3S' H2S3 0.7835 . ?
C3S' H3S4 0.9800 . ?
C3S' H3S5 0.9800 . ?
C3S' H3S6 0.9800 . ?
C4S' H4S1 1.1282 . ?
C4S' H4S2 0.9062 . ?
C4S' H4S3 1.1192 . ?
C4S' H4S4 0.9800 . ?
C4S' H4S5 0.9800 . ?
C4S' H4S6 0.9800 . ?

loop_
_geom_hbond_atom_site_label_D
_geom_hbond_atom_site_label_H
_geom_hbond_atom_site_label_A
_geom_hbond_distance_DH
_geom_hbond_distance_HA
_geom_hbond_distance_DA
_geom_hbond_angle_DHA
_geom_hbond_site_symmetry_A
N7 H7 O25 0.88 2.32 3.008(2) 135.2 .
N17 H17 O25 0.88 2.29 3.001(2) 137.4 .

loop_
_geom_torsion_atom_site_label_1
_geom_torsion_atom_site_label_2
_geom_torsion_atom_site_label_3
_geom_torsion_atom_site_label_4
_geom_torsion
_geom_torsion_site_symmetry_1
_geom_torsion_site_symmetry_2
_geom_torsion_site_symmetry_3
_geom_torsion_site_symmetry_4
_geom_torsion_publ_flag
N14 Co1 N1 C22 94.55(13) . . . . ?
N4 Co1 N1 C22 -143.39(13) . . . . ?
O23 Co1 N1 C22 -24.09(14) . . . . ?
O25 Co1 N1 C22 -28.8(2) . . . . ?
N14 Co1 N1 C2 -143.50(11) . . . . ?
N4 Co1 N1 C2 -21.44(11) . . . . ?
O23 Co1 N1 C2 97.86(11) . . . . ?
O25 Co1 N1 C2 93.12(19) . . . . ?
N14 Co1 N1 C12 -26.13(11) . . . . ?
N4 Co1 N1 C12 95.93(11) . . . . ?
O23 Co1 N1 C12 -144.76(11) . . . . ?
O25 Co1 N1 C12 -149.50(15) . . . . ?
C22 N1 C2 C3 166.29(15) . . . . ?
C12 N1 C2 C3 -68.79(19) . . . . ?
Co1 N1 C2 C3 40.98(17) . . . . ?
N1 C2 C3 N4 -45.5(2) . . . . ?
C2 C3 N4 C5 -176.52(16) . . . . ?
C2 C3 N4 Co1 25.58(18) . . . . ?
N14 Co1 N4 C5 -75.74(17) . . . . ?
O23 Co1 N4 C5 100.96(16) . . . . ?
N1 Co1 N4 C5 -156.81(17) . . . . ?
O25 Co1 N4 C5 40.48(17) . . . . ?
N14 Co1 N4 C3 78.71(13) . . . . ?
O23 Co1 N4 C3 -104.58(12) . . . . ?
N1 Co1 N4 C3 -2.36(12) . . . . ?
O25 Co1 N4 C3 -165.07(11) . . . . ?
C3 N4 C5 O6 -4.3(3) . . . . ?
Co1 N4 C5 O6 149.84(17) . . . . ?
C3 N4 C5 N7 173.20(16) . . . . ?
Co1 N4 C5 N7 -32.7(2) . . . . ?
N4 C5 O6 K1 -51.6(3) . . . . ?
N7 C5 O6 K1 131.01(18) . . . . ?
N4 C5 O6 K1 82.4(2) . . . 3_656 ?
N7 C5 O6 K1 -94.99(18) . . . 3_656 ?
O16 K1 O6 C5 14.6(2) 3_666 . . . ?
O1S K1 O6 C5 -115.9(2) . . . . ?
O1S' K1 O6 C5 -98.5(4) . . . . ?
O6 K1 O6 C5 138.2(2) 3_656 . . . ?
O16 K1 O6 K1 -123.55(5) 3_666 . . 3_656 ?
O1S K1 O6 K1 105.91(16) . . . 3_656 ?
O1S' K1 O6 K1 123.4(3) . . . 3_656 ?
O6 K1 O6 K1 0.0 3_656 . . 3_656 ?
O6 C5 N7 C8 -30.5(3) . . . . ?
N4 C5 N7 C8 151.91(17) . . . . ?
C5 N7 C8 C11 -55.6(2) . . . . ?
C5 N7 C8 C9 -174.30(18) . . . . ?
C5 N7 C8 C10 68.3(2) . . . . ?
C22 N1 C12 C13 -78.25(18) . . . . ?
C2 N1 C12 C13 156.87(14) . . . . ?
Co1 N1 C12 C13 45.90(15) . . . . ?
N1 C12 C13 N14 -47.85(19) . . . . ?
C12 C13 N14 C15 -166.99(15) . . . . ?
C12 C13 N14 Co1 23.43(17) . . . . ?
N4 Co1 N14 C15 113.18(16) . . . . ?
O23 Co1 N14 C15 -63.55(17) . . . . ?
N1 Co1 N14 C15 -165.75(16) . . . . ?
O25 Co1 N14 C15 -1.76(17) . . . . ?
N4 Co1 N14 C13 -79.46(13) . . . . ?
O23 Co1 N14 C13 103.82(12) . . . . ?
N1 Co1 N14 C13 1.62(12) . . . . ?
O25 Co1 N14 C13 165.61(11) . . . . ?
C13 N14 C15 O16 -3.4(2) . . . . ?
Co1 N14 C15 O16 163.89(14) . . . . ?
C13 N14 C15 N17 175.97(15) . . . . ?
Co1 N14 C15 N17 -16.8(2) . . . . ?
N14 C15 O16 K1 -40.1(3) . . . 3_666 ?
N17 C15 O16 K1 140.57(17) . . . 3_666 ?
O16 C15 N17 C18 -11.5(3) . . . . ?
N14 C15 N17 C18 169.15(16) . . . . ?
C15 N17 C18 C19 -178.23(18) . . . . ?
C15 N17 C18 C21 -59.4(2) . . . . ?
C15 N17 C18 C20 63.6(2) . . . . ?
N14 Co1 O23 C24 90.11(12) . . . . ?
N4 Co1 O23 C24 -86.67(12) . . . . ?
N1 Co1 O23 C24 -178.37(11) . . . . ?
O25 Co1 O23 C24 -0.14(10) . . . . ?
Co1 O23 C24 O25 0.3(2) . . . . ?
Co1 O23 C24 C26 179.91(16) . . . . ?
O23 C24 O25 Co1 -0.23(17) . . . . ?
C26 C24 O25 Co1 -179.86(19) . . . . ?
N14 Co1 O25 C24 -115.02(11) . . . . ?
N4 Co1 O25 C24 117.49(11) . . . . ?
O23 Co1 O25 C24 0.14(11) . . . . ?
N1 Co1 O25 C24 5.6(2) . . . . ?
O16 K1 O1S C1S 60.0(4) 3_666 . . . ?
O6 K1 O1S C1S -167.9(3) . . . . ?
O1S' K1 O1S C1S 104.9(13) . . . . ?
O6 K1 O1S C1S -69.6(4) 3_656 . . . ?
K1 O1S C1S N1S -91.8(4) . . . . ?
K1 O1S C1S C2S 88.9(4) . . . . ?
C4S N1S C1S O1S 178.9(2) . . . . ?
C3S N1S C1S O1S -0.7(2) . . . . ?
C4S N1S C1S C2S -1.8(3) . . . . ?
C3S N1S C1S C2S 178.6(3) . . . . ?
O16 K1 O1S' C1S' 38.8(9) 3_666 . . . ?
O6 K1 O1S' C1S' 156.6(7) . . . . ?
O1S K1 O1S' C1S' -97.0(16) . . . . ?
O6 K1 O1S' C1S' -91.0(8) 3_656 . . . ?
K1 O1S' C1S' N1S' 93.9(8) . . . . ?
K1 O1S' C1S' C2S' -86.5(8) . . . . ?
C3S' N1S' C1S' O1S' 0.3(3) . . . . ?
C4S' N1S' C1S' O1S' -179.5(3) . . . . ?
C3S' N1S' C1S' C2S' -179.3(4) . . . . ?
C4S' N1S' C1S' C2S' 0.9(4) . . . . ?
